data_7111968
loop_
_publ_author_name
'Osama Shekhah'
'Raja Swaidan'
'Youssef Belmabkhout'
'Marike du Plessis'
'Tia Jacobs'
'Leonard J. Barbour'
'Ingo Pinnau'
'Mohamed Eddaoudi'

_publ_section_title
;
 The liquid phase epitaxy approach for the successful construction of
 ultra-thin and defect-free ZIF-8 membranes: pure and mixed gas transport
 study
;
_journal_name_full Chem.Commun.
_journal_page_first 2089
_journal_paper_doi 10.1039/c3cc47495j
_journal_volume 50
_journal_year 2014
_chemical_formula_moiety 'C8 H10 N4 Zn, C3.3 H8.8'
_chemical_formula_sum 'C11.3 H18.8 N4 Zn'
_chemical_formula_weight 276.07
_chemical_name_common ZIF8_4barProp
_space_group_IT_number 217
_symmetry_cell_setting cubic
_symmetry_space_group_name_Hall 'I -4 2 3'
_symmetry_space_group_name_H-M 'I -4 3 m'
_atom_sites_solution_hydrogens geom
_atom_sites_solution_primary direct
_atom_sites_solution_secondary difmap
_audit_creation_method SHELXL-97
_cell_angle_alpha 90.00
_cell_angle_beta 90.00
_cell_angle_gamma 90.00
_cell_formula_units_Z 12
_cell_length_a 16.9956(12)
_cell_length_b 16.9956(12)
_cell_length_c 16.9956(12)
_cell_measurement_reflns_used 4678
_cell_measurement_temperature 298(2)
_cell_measurement_theta_max 24.19
_cell_measurement_theta_min 2.40
_cell_volume 4909.2(6)
_computing_cell_refinement 'Bruker SAINT'
_computing_data_collection 'Bruker APEX2'
_computing_data_reduction 'Bruker SAINT'
_computing_molecular_graphics 'X-Seed (Barbour,2001;Atwood & Barbour,2003)'
_computing_structure_refinement 'SHELXL-97 (Sheldrick, 1997)'
_computing_structure_solution 'SHELXS-97 (Sheldrick, 1990)'
_diffrn_ambient_temperature 298(2)
_diffrn_measured_fraction_theta_full 0.995
_diffrn_measured_fraction_theta_max 0.995
_diffrn_measurement_device_type 'Bruker APEX-II CCD'
_diffrn_measurement_method '\f and \w scans'
_diffrn_radiation_monochromator graphite
_diffrn_radiation_source 'fine-focus sealed tube'
_diffrn_radiation_type MoK\a
_diffrn_radiation_wavelength 0.71073
_diffrn_reflns_av_R_equivalents 0.0429
_diffrn_reflns_av_sigmaI/netI 0.0255
_diffrn_reflns_limit_h_max 22
_diffrn_reflns_limit_h_min -21
_diffrn_reflns_limit_k_max 17
_diffrn_reflns_limit_k_min -22
_diffrn_reflns_limit_l_max 22
_diffrn_reflns_limit_l_min -22
_diffrn_reflns_number 15553
_diffrn_reflns_theta_full 28.18
_diffrn_reflns_theta_max 28.18
_diffrn_reflns_theta_min 1.69
_diffrn_standards_number 0
_exptl_absorpt_coefficient_mu 1.486
_exptl_absorpt_correction_T_max 0.7757
_exptl_absorpt_correction_T_min 0.7554
_exptl_absorpt_correction_type multi-scan
_exptl_absorpt_process_details 'Symmetry-related measurements'
_exptl_crystal_colour Colourless
_exptl_crystal_density_diffrn 1.121
_exptl_crystal_density_method 'not measured'
_exptl_crystal_description 'Hexagonal Prism'
_exptl_crystal_F_000 1735
_exptl_crystal_size_max 0.20
_exptl_crystal_size_mid 0.19
_exptl_crystal_size_min 0.18
_refine_diff_density_max 0.282
_refine_diff_density_min -0.189
_refine_diff_density_rms 0.084
_refine_ls_abs_structure_details 'Flack H D (1983), Acta Cryst. A39, 876-881'
_refine_ls_abs_structure_Flack 0.01(2)
_refine_ls_extinction_method none
_refine_ls_goodness_of_fit_ref 1.104
_refine_ls_hydrogen_treatment constr
_refine_ls_matrix_type full
_refine_ls_number_parameters 34
_refine_ls_number_reflns 1144
_refine_ls_number_restraints 0
_refine_ls_restrained_S_all 1.104
_refine_ls_R_factor_all 0.0425
_refine_ls_R_factor_gt 0.0322
_refine_ls_shift/su_max 0.000
_refine_ls_shift/su_mean 0.000
_refine_ls_structure_factor_coef Fsqd
_refine_ls_weighting_details 'calc w=1/[\s^2^(Fo^2^)+(0.0530P)^2^+0.0000P] where P=(Fo^2^+2Fc^2^)/3'
_refine_ls_weighting_scheme calc
_refine_ls_wR_factor_gt 0.0811
_refine_ls_wR_factor_ref 0.0855
_reflns_number_gt 995
_reflns_number_total 1144
_reflns_threshold_expression >2sigma(I)
_cod_data_source_file c3cc47495j.txt
_cod_data_source_block C:zif8_4barprop.CIF
_cod_depositor_comments
;
The following automatic conversions were performed:

data name '_iucr_refine_instruction_details' was replaced with
'_iucr_refine_instructions_details' as specified in the replacement
file 'data/replacement-values/replacement_tags.lst'.

Automatic conversion script
Id: cif_correct_tags 9268 2022-04-12 08:56:07Z antanas 
;
_cod_original_sg_symbol_H-M I-43m
_cod_original_formula_sum 'C11.30 H18.80 N4 Zn'
_cod_database_code 7111968

loop_
_symmetry_equiv_pos_as_xyz
'x, y, z'
'y, -x, -z'
'-x, -y, z'
'-y, x, -z'
'-x, z, -y'
'x, -y, -z'
'-x, -z, y'
'-z, -y, x'
'-x, y, -z'
'z, -y, -x'
'z, x, y'
'y, z, x'
'-y, -z, x'
'z, -x, -y'
'-y, z, -x'
'-z, -x, y'
'-z, x, -y'
'y, -z, -x'
'-y, -x, z'
'y, x, z'
'x, -z, -y'
'x, z, y'
'-z, y, -x'
'z, y, x'
'x+1/2, y+1/2, z+1/2'
'y+1/2, -x+1/2, -z+1/2'
'-x+1/2, -y+1/2, z+1/2'
'-y+1/2, x+1/2, -z+1/2'
'-x+1/2, z+1/2, -y+1/2'
'x+1/2, -y+1/2, -z+1/2'
'-x+1/2, -z+1/2, y+1/2'
'-z+1/2, -y+1/2, x+1/2'
'-x+1/2, y+1/2, -z+1/2'
'z+1/2, -y+1/2, -x+1/2'
'z+1/2, x+1/2, y+1/2'
'y+1/2, z+1/2, x+1/2'
'-y+1/2, -z+1/2, x+1/2'
'z+1/2, -x+1/2, -y+1/2'
'-y+1/2, z+1/2, -x+1/2'
'-z+1/2, -x+1/2, y+1/2'
'-z+1/2, x+1/2, -y+1/2'
'y+1/2, -z+1/2, -x+1/2'
'-y+1/2, -x+1/2, z+1/2'
'y+1/2, x+1/2, z+1/2'
'x+1/2, -z+1/2, -y+1/2'
'x+1/2, z+1/2, y+1/2'
'-z+1/2, y+1/2, -x+1/2'
'z+1/2, y+1/2, x+1/2'

loop_
_atom_site_label
_atom_site_type_symbol
_atom_site_fract_x
_atom_site_fract_y
_atom_site_fract_z
_atom_site_U_iso_or_equiv
_atom_site_adp_type
_atom_site_occupancy
_atom_site_symmetry_multiplicity
_atom_site_calc_flag
_atom_site_refinement_flags
Zn1 Zn 0.5000 0.0000 0.2500 0.04807(18) Uani 1 4 d S
C2 C 0.62318(12) 0.0080(3) 0.37682(12) 0.0475(8) Uani 1 2 d S
N1 N 0.59028(13) -0.03172(11) 0.31759(12) 0.0518(5) Uani 1 1 d .
C1 C 0.63108(18) -0.10149(16) 0.31382(18) 0.0672(7) Uani 1 1 d .
H1 H 0.6215 -0.1421 0.2784 0.081 Uiso 1 1 calc R
C3 C 0.5948(2) 0.0861(2) 0.4052(2) 0.0713(11) Uani 1 2 d S
H3A H 0.5878 0.0844 0.4613 0.107 Uiso 0.50 1 calc PR
H3B H 0.5455 0.0984 0.3805 0.107 Uiso 0.50 1 calc PR
H3C H 0.6328 0.1258 0.3922 0.107 Uiso 0.50 1 calc PR

loop_
_atom_site_aniso_label
_atom_site_aniso_U_11
_atom_site_aniso_U_22
_atom_site_aniso_U_33
_atom_site_aniso_U_23
_atom_site_aniso_U_13
_atom_site_aniso_U_12
Zn1 0.0499(2) 0.0499(2) 0.0444(3) 0.000 0.000 0.000
C2 0.0505(9) 0.041(2) 0.0505(9) -0.0005(12) -0.0007(11) 0.0005(12)
N1 0.0544(11) 0.0493(10) 0.0518(11) -0.0033(8) -0.0069(9) 0.0054(9)
C1 0.0758(18) 0.0547(14) 0.0710(18) -0.0171(13) -0.0153(14) 0.0098(13)
C3 0.0787(17) 0.056(2) 0.0787(17) -0.0151(16) -0.018(2) 0.0151(16)

loop_
_atom_type_symbol
_atom_type_description
_atom_type_scat_dispersion_real
_atom_type_scat_dispersion_imag
_atom_type_scat_source
C C 0.0033 0.0016 'International Tables Vol C Tables 4.2.6.8 and 6.1.1.4'
H H 0.0000 0.0000 'International Tables Vol C Tables 4.2.6.8 and 6.1.1.4'
N N 0.0061 0.0033 'International Tables Vol C Tables 4.2.6.8 and 6.1.1.4'
Zn Zn 0.2839 1.4301 'International Tables Vol C Tables 4.2.6.8 and 6.1.1.4'

loop_
_geom_angle_atom_site_label_1
_geom_angle_atom_site_label_2
_geom_angle_atom_site_label_3
_geom_angle
_geom_angle_site_symmetry_1
_geom_angle_site_symmetry_3
N1 Zn1 N1 109.53(13) 3_655 .
N1 Zn1 N1 109.44(6) 3_655 26
N1 Zn1 N1 109.44(6) . 26
N1 Zn1 N1 109.44(6) 3_655 28_545
N1 Zn1 N1 109.44(6) . 28_545
N1 Zn1 N1 109.53(13) 26 28_545
N1 C2 N1 112.1(4) . 23_656
N1 C2 C3 123.9(2) . .
N1 C2 C3 123.9(2) 23_656 .
C2 N1 C1 105.0(3) . .
C2 N1 Zn1 128.4(2) . .
C1 N1 Zn1 126.52(18) . .
C1 C1 N1 108.88(15) 23_656 .
C1 C1 H1 125.6 23_656 .
N1 C1 H1 125.6 . .
C2 C3 H3A 109.5 . .
C2 C3 H3B 109.5 . .
H3A C3 H3B 109.5 . .
C2 C3 H3C 109.5 . .
H3A C3 H3C 109.5 . .
H3B C3 H3C 109.5 . .

loop_
_geom_bond_atom_site_label_1
_geom_bond_atom_site_label_2
_geom_bond_distance
_geom_bond_site_symmetry_2
Zn1 N1 1.9910(19) 3_655
Zn1 N1 1.9911(19) .
Zn1 N1 1.9911(19) 26
Zn1 N1 1.991(2) 28_545
C2 N1 1.334(3) .
C2 N1 1.334(3) 23_656
C2 C3 1.494(7) .
N1 C1 1.375(3) .
C1 C1 1.324(6) 23_656
C1 H1 0.9300 .
C3 H3A 0.9600 .
C3 H3B 0.9600 .
C3 H3C 0.9600 .

loop_
_geom_torsion_atom_site_label_1
_geom_torsion_atom_site_label_2
_geom_torsion_atom_site_label_3
_geom_torsion_atom_site_label_4
_geom_torsion
_geom_torsion_site_symmetry_1
_geom_torsion_site_symmetry_4
N1 C2 N1 C1 0.8(4) 23_656 .
C3 C2 N1 C1 -176.7(4) . .
N1 C2 N1 Zn1 179.34(10) 23_656 .
C3 C2 N1 Zn1 1.9(5) . .
N1 Zn1 N1 C2 -51.8(3) 3_655 .
N1 Zn1 N1 C2 -171.8(3) 26 .
N1 Zn1 N1 C2 68.2(2) 28_545 .
N1 Zn1 N1 C1 126.4(3) 3_655 .
N1 Zn1 N1 C1 6.5(3) 26 .
N1 Zn1 N1 C1 -113.6(3) 28_545 .
C2 N1 C1 C1 -0.5(3) . 23_656
Zn1 N1 C1 C1 -179.05(14) . 23_656
